data_4109488
loop_
_publ_author_name
'Debabrata Maiti'
'Heather R. Lucas'
'Amy A. Narducci Sarjeant'
'Kenneth D. Karlin'

_publ_section_title
;
 Aryl Hydroxylation from a Mononuclear Copper-Hydroperoxo Species
;
_journal_name_full 'Journal of the American Chemical Society'
_journal_page_first 6998
_journal_page_last 6999
_journal_paper_doi 10.1021/ja071704c
_journal_volume 129
_journal_year 2007
_chemical_formula_moiety 'C31 H36 Cl Cu N4 O5, Cl O4'
_chemical_formula_sum 'C31 H36 Cl2 Cu N4 O9'
_chemical_formula_weight 743.08
_chemical_name_systematic
; 
 ? 
;
_space_group_IT_number 14
_symmetry_cell_setting monoclinic
_symmetry_space_group_name_Hall '-P 2yn'
_symmetry_space_group_name_H-M 'P 1 21/n 1'
_atom_sites_solution_hydrogens geom
_atom_sites_solution_primary direct
_atom_sites_solution_secondary difmap
_audit_creation_date
;
'Fri Jan 06 11:46:30 2006'
;
_audit_creation_method SHELXL-97
_cell_angle_alpha 90.00
_cell_angle_beta 92.733(11)
_cell_angle_gamma 90.00
_cell_formula_units_Z 4
_cell_length_a 16.498(2)
_cell_length_b 11.7373(7)
_cell_length_c 17.080(2)
_cell_measurement_reflns_used 20346
_cell_measurement_temperature 110
_cell_measurement_theta_max 29.54
_cell_measurement_theta_min 1.81
_cell_volume 3303.6(6)
_computing_cell_refinement 'Oxford Diffraction CrysAlis RED'
_computing_data_collection 'Oxford Diffraction CrysAlis CCD'
_computing_data_reduction 'Oxford Diffraction CrysAlis RED'
_computing_molecular_graphics 'Sheldrick, G.M. (2000). SHELXTL v6.10.'
_computing_publication_material 'Sheldrick, G.M. (2000). SHELXTL v6.10.'
_computing_structure_refinement 'Sheldrick, G.M. (2000). SHELXTL v6.10.'
_computing_structure_solution 'Sheldrick, G.M. (2000). SHELXTL v6.10.'
_diffrn_ambient_temperature 110
_diffrn_detector_area_resol_mean 15.9890
_diffrn_measured_fraction_theta_full 0.996
_diffrn_measured_fraction_theta_max 0.996
_diffrn_measurement_details 'see scan set'
_diffrn_measurement_device Kappa
_diffrn_measurement_device_type Xcalibur3
_diffrn_measurement_method ' omega phi scans'
_diffrn_orient_matrix_UB_11 0.0247731333
_diffrn_orient_matrix_UB_12 0.0184607484
_diffrn_orient_matrix_UB_13 -0.0304387969
_diffrn_orient_matrix_UB_21 -0.0350465079
_diffrn_orient_matrix_UB_22 0.0068813346
_diffrn_orient_matrix_UB_23 -0.0253838116
_diffrn_orient_matrix_UB_31 -0.0037857079
_diffrn_orient_matrix_UB_32 0.0572107535
_diffrn_orient_matrix_UB_33 0.0128326014
_diffrn_radiation_monochromator graphite
_diffrn_radiation_source 'Enhance (Mo) X-ray Source'
_diffrn_radiation_type 'Mo K\a'
_diffrn_radiation_wavelength 0.71073
_diffrn_reflns_av_R_equivalents 0.0324
_diffrn_reflns_av_sigmaI/netI 0.0231
_diffrn_reflns_limit_h_max 21
_diffrn_reflns_limit_h_min -21
_diffrn_reflns_limit_k_max 15
_diffrn_reflns_limit_k_min -15
_diffrn_reflns_limit_l_max 22
_diffrn_reflns_limit_l_min -22
_diffrn_reflns_number 48617
_diffrn_reflns_resolution_max 0.75
_diffrn_reflns_theta_full 28.28
_diffrn_reflns_theta_max 28.28
_diffrn_reflns_theta_min 3.78
_diffrn_source_current 40
_diffrn_source_power 2
_diffrn_source_voltage 50
_diffrn_standards_interval_count 1
_diffrn_standards_interval_time 50
_exptl_absorpt_coefficient_mu 0.88225
_exptl_absorpt_correction_T_max 0.93161
_exptl_absorpt_correction_T_min 0.75288
_exptl_absorpt_correction_type numerical
_exptl_absorpt_process_details
;
CrysAlis RED, Oxford Diffraction Ltd.,
Version 1.171.28cycle7 beta (release 01-12-2005 CrysAlis171 .NET)
(compiled Dec  1 2005,15:12:38)
Analytical numeric absorption correction using a multifaceted crystal
model based on expressions derived by R.C. Clark & J.S. Reid.
;
_exptl_crystal_colour blue
_exptl_crystal_density_diffrn 1.494
_exptl_crystal_description plate
_exptl_crystal_F_000 1540
_exptl_crystal_size_max 0.21846
_exptl_crystal_size_mid 0.12428
_exptl_crystal_size_min 0.03994
_refine_diff_density_max 0.405
_refine_diff_density_min -0.375
_refine_diff_density_rms 0.061
_refine_ls_extinction_method none
_refine_ls_goodness_of_fit_ref 1.047
_refine_ls_hydrogen_treatment mixed
_refine_ls_matrix_type full
_refine_ls_number_parameters 429
_refine_ls_number_reflns 8164
_refine_ls_number_restraints 0
_refine_ls_restrained_S_all 1.047
_refine_ls_R_factor_all 0.0434
_refine_ls_R_factor_gt 0.0302
_refine_ls_shift/su_max 0.001
_refine_ls_shift/su_mean 0.000
_refine_ls_structure_factor_coef Fsqd
_refine_ls_weighting_details 'calc w=1/[\s^2^(Fo^2^)+(0.0464P)^2^+1.1035P] where P=(Fo^2^+2Fc^2^)/3'
_refine_ls_weighting_scheme calc
_refine_ls_wR_factor_gt 0.0776
_refine_ls_wR_factor_ref 0.0820
_reflns_number_gt 6505
_reflns_number_total 8164
_reflns_threshold_expression >2sigma(I)
_cod_data_source_file ja071704csi20070311_111220.cif
_cod_data_source_block x0182_Cu(II)(6tBP)(acetone)(ClO4)2_(1)
_cod_original_sg_symbol_H-M 'P 1 21/n 1 '
_cod_database_code 4109488
_audit_creation_method_reference
;
CrysAlis RED, Oxford Diffraction Ltd.,
Version 1.171.28cycle7 beta (release 01-12-2005 CrysAlis171 .NET)
(compiled Dec  1 2005,15:12:38)
;
_computing_data_collection_reference
;
CrysAlis CCD, Oxford Diffraction Ltd.,
Version 1.171.28cycle7 beta (release 01-12-2005 CrysAlis171 .NET)
(compiled Dec  1 2005,15:12:38)
;
_computing_cell_refinment_reference
;
CrysAlis RED, Oxford Diffraction Ltd.,
Version 1.171.28cycle7 beta (release 01-12-2005 CrysAlis171 .NET)
(compiled Dec  1 2005,15:12:38)
;
_computing_data_reduction_reference
;
CrysAlis RED, Oxford Diffraction Ltd.,
Version 1.171.28cycle7 beta (release 01-12-2005 CrysAlis171 .NET)
(compiled Dec  1 2005,15:12:38)
;
_cell_measurement_resolution_max 0.72
_jhu_your_name_here 'Dr. Amy A Sarjeant'
_jhu_your_lab_here 'NCB 240'
_jhu_your_phone_number_here x6-8569
_jhu_your_email_here xray@jhu.edu
_jhu_institutional_source 'Karlin Lab'
_jhu_submitting_scientist 'Debabrata Maiti'
_jhu_scientist_phone x6-6557
_jhu_scientist_email dmaiti1@jhu.edu
_jhu_identifying_number x0182
_jhu_xray_labbook 123
_jhu_crystalization_labbook
;
;
_jhu_crystalization_solvent 'Acetonitrile, Ether'
_jhu_crystalization_method Evaporation
_jhu_diffraction_detector_distance 50
_jhu_quality_factor 1

loop_
_symmetry_equiv_pos_as_xyz
'x, y, z'
'-x+1/2, y+1/2, -z+1/2'
'-x, -y, -z'
'x-1/2, -y-1/2, z-1/2'

loop_
_atom_site_label
_atom_site_type_symbol
_atom_site_fract_x
_atom_site_fract_y
_atom_site_fract_z
_atom_site_U_iso_or_equiv
_atom_site_adp_type
_atom_site_occupancy
_atom_site_symmetry_multiplicity
_atom_site_calc_flag
_atom_site_refinement_flags
Cu1 Cu 0.323371(11) 0.721733(16) 0.066786(10) 0.01591(6) Uani 1 1 d .
Cl1 Cl 0.23554(2) 1.01332(3) 0.10162(2) 0.02234(9) Uani 1 1 d .
Cl2 Cl 0.58078(2) 0.90770(3) 0.26376(2) 0.02176(9) Uani 1 1 d .
O1 O 0.37300(7) 0.69169(10) 0.17229(7) 0.0222(2) Uani 1 1 d .
O2 O 0.29981(8) 0.93111(10) 0.09263(8) 0.0276(3) Uani 1 1 d .
O3 O 0.16271(9) 0.95423(13) 0.11808(11) 0.0469(4) Uani 1 1 d .
O4 O 0.22544(10) 1.07615(12) 0.02982(9) 0.0427(4) Uani 1 1 d .
O5 O 0.25915(8) 1.09015(11) 0.16441(8) 0.0316(3) Uani 1 1 d .
O6 O 0.50167(7) 0.91647(11) 0.22435(7) 0.0251(3) Uani 1 1 d .
O7 O 0.57174(9) 0.90008(14) 0.34718(8) 0.0402(3) Uani 1 1 d .
O8 O 0.62037(10) 0.80738(15) 0.23808(11) 0.0552(5) Uani 1 1 d .
O9 O 0.62742(9) 1.00714(14) 0.24827(10) 0.0494(4) Uani 1 1 d .
N1 N 0.42305(8) 0.78767(11) 0.02531(8) 0.0177(3) Uani 1 1 d .
N2 N 0.27705(8) 0.74699(11) -0.04457(8) 0.0165(3) Uani 1 1 d .
N3 N 0.20895(8) 0.67891(11) 0.08696(8) 0.0187(3) Uani 1 1 d .
N4 N 0.33932(8) 0.52842(11) 0.01640(7) 0.0168(3) Uani 1 1 d .
C1 C 0.49814(10) 0.78739(13) 0.05959(10) 0.0206(3) Uani 1 1 d .
H1A H 0.5063 0.7546 0.1102 0.025 Uiso 1 1 calc R
C2 C 0.56381(10) 0.83340(15) 0.02332(11) 0.0272(4) Uani 1 1 d .
H2A H 0.6161 0.8337 0.0490 0.033 Uiso 1 1 calc R
C3 C 0.55198(11) 0.87879(16) -0.05088(12) 0.0304(4) Uani 1 1 d .
H3A H 0.5965 0.9095 -0.0772 0.037 Uiso 1 1 calc R
C4 C 0.47474(11) 0.87940(15) -0.08675(11) 0.0259(4) Uani 1 1 d .
H4A H 0.4657 0.9098 -0.1380 0.031 Uiso 1 1 calc R
C5 C 0.41110(10) 0.83494(13) -0.04656(9) 0.0192(3) Uani 1 1 d .
C6 C 0.32412(10) 0.84277(13) -0.07702(9) 0.0197(3) Uani 1 1 d .
H6A H 0.3006 0.9164 -0.0612 0.024 Uiso 1 1 calc R
H6B H 0.3215 0.8389 -0.1350 0.024 Uiso 1 1 calc R
C7 C 0.18934(9) 0.77357(14) -0.03847(9) 0.0197(3) Uani 1 1 d .
H7A H 0.1595 0.7549 -0.0885 0.024 Uiso 1 1 calc R
H7B H 0.1824 0.8559 -0.0280 0.024 Uiso 1 1 calc R
C8 C 0.15601(10) 0.70494(13) 0.02708(10) 0.0197(3) Uani 1 1 d .
C9 C 0.07512(10) 0.67303(15) 0.02715(11) 0.0258(4) Uani 1 1 d .
H9A H 0.0389 0.6916 -0.0158 0.031 Uiso 1 1 calc R
C10 C 0.04796(11) 0.61356(16) 0.09091(12) 0.0302(4) Uani 1 1 d .
H10A H -0.0072 0.5906 0.0922 0.036 Uiso 1 1 calc R
C11 C 0.10216(11) 0.58814(15) 0.15258(11) 0.0289(4) Uani 1 1 d .
H11A H 0.0845 0.5485 0.1972 0.035 Uiso 1 1 calc R
C12 C 0.18247(11) 0.62097(14) 0.14867(10) 0.0234(3) Uani 1 1 d .
H12A H 0.2199 0.6021 0.1907 0.028 Uiso 1 1 calc R
C13 C 0.28870(10) 0.64190(13) -0.09213(9) 0.0188(3) Uani 1 1 d .
H13A H 0.3423 0.6456 -0.1158 0.023 Uiso 1 1 calc R
H13B H 0.2466 0.6394 -0.1354 0.023 Uiso 1 1 calc R
C14 C 0.28404(9) 0.53383(13) -0.04428(9) 0.0172(3) Uani 1 1 d .
C15 C 0.22927(10) 0.44733(14) -0.06263(10) 0.0222(3) Uani 1 1 d .
H15A H 0.1912 0.4538 -0.1059 0.027 Uiso 1 1 calc R
C16 C 0.23185(11) 0.35057(14) -0.01543(10) 0.0237(3) Uani 1 1 d .
H16A H 0.1937 0.2909 -0.0248 0.028 Uiso 1 1 calc R
C17 C 0.29021(10) 0.34181(13) 0.04524(10) 0.0207(3) Uani 1 1 d .
H17A H 0.2936 0.2751 0.0768 0.025 Uiso 1 1 calc R
C18 C 0.34421(9) 0.43246(13) 0.05963(9) 0.0171(3) Uani 1 1 d .
C19 C 0.41054(9) 0.42631(13) 0.12120(9) 0.0175(3) Uani 1 1 d .
C20 C 0.48014(10) 0.49200(13) 0.11503(9) 0.0185(3) Uani 1 1 d .
H20A H 0.4856 0.5390 0.0703 0.022 Uiso 1 1 calc R
C21 C 0.54197(10) 0.48993(14) 0.17343(9) 0.0198(3) Uani 1 1 d .
H21A H 0.5887 0.5360 0.1680 0.024 Uiso 1 1 calc R
C22 C 0.53659(10) 0.42142(14) 0.23976(9) 0.0211(3) Uani 1 1 d .
C23 C 0.46744(11) 0.35354(16) 0.24412(10) 0.0269(4) Uani 1 1 d .
H23A H 0.4626 0.3047 0.2880 0.032 Uiso 1 1 calc R
C24 C 0.40567(10) 0.35533(15) 0.18636(10) 0.0245(3) Uani 1 1 d .
H24A H 0.3596 0.3078 0.1911 0.029 Uiso 1 1 calc R
C25 C 0.60258(11) 0.41725(16) 0.30599(10) 0.0257(4) Uani 1 1 d .
C26 C 0.64141(12) 0.29829(17) 0.30775(12) 0.0336(4) Uani 1 1 d .
H26A H 0.6628 0.2815 0.2565 0.050 Uiso 1 1 calc R
H26B H 0.6004 0.2413 0.3199 0.050 Uiso 1 1 calc R
H26C H 0.6857 0.2962 0.3480 0.050 Uiso 1 1 calc R
C27 C 0.56469(12) 0.4404(2) 0.38535(11) 0.0382(5) Uani 1 1 d .
H27A H 0.5427 0.5180 0.3856 0.057 Uiso 1 1 calc R
H27B H 0.6064 0.4324 0.4278 0.057 Uiso 1 1 calc R
H27C H 0.5210 0.3857 0.3930 0.057 Uiso 1 1 calc R
C28 C 0.66917(11) 0.50562(17) 0.29496(11) 0.0321(4) Uani 1 1 d .
H28A H 0.6960 0.4899 0.2461 0.048 Uiso 1 1 calc R
H28B H 0.7091 0.5016 0.3392 0.048 Uiso 1 1 calc R
H28C H 0.6451 0.5819 0.2925 0.048 Uiso 1 1 calc R
C29 C 0.37250(10) 0.72963(14) 0.23902(10) 0.0216(3) Uani 1 1 d .
C30 C 0.43030(11) 0.68486(17) 0.30086(10) 0.0302(4) Uani 1 1 d .
H30A H 0.4800 0.6594 0.2770 0.045 Uiso 1 1 calc R
H30B H 0.4055 0.6205 0.3274 0.045 Uiso 1 1 calc R
H30C H 0.4435 0.7451 0.3391 0.045 Uiso 1 1 calc R
C31 C 0.31454(12) 0.82144(16) 0.26028(11) 0.0305(4) Uani 1 1 d .
H31A H 0.2637 0.8130 0.2287 0.046 Uiso 1 1 calc R
H31B H 0.3385 0.8961 0.2501 0.046 Uiso 1 1 calc R
H31C H 0.3035 0.8153 0.3160 0.046 Uiso 1 1 calc R

loop_
_atom_site_aniso_label
_atom_site_aniso_U_11
_atom_site_aniso_U_22
_atom_site_aniso_U_33
_atom_site_aniso_U_23
_atom_site_aniso_U_13
_atom_site_aniso_U_12
Cu1 0.01642(10) 0.01656(10) 0.01466(9) 0.00145(7) -0.00021(7) -0.00055(7)
Cl1 0.02154(19) 0.01682(18) 0.0286(2) -0.00345(15) 0.00055(15) -0.00044(14)
Cl2 0.01827(18) 0.02273(19) 0.02396(19) 0.00174(15) -0.00244(14) 0.00090(14)
O1 0.0260(6) 0.0226(6) 0.0177(5) 0.0003(5) -0.0013(4) 0.0010(5)
O2 0.0270(6) 0.0204(6) 0.0357(7) -0.0011(5) 0.0031(5) 0.0044(5)
O3 0.0285(7) 0.0343(8) 0.0798(12) -0.0188(8) 0.0212(7) -0.0101(6)
O4 0.0610(10) 0.0256(7) 0.0389(8) 0.0048(6) -0.0233(7) -0.0010(7)
O5 0.0371(7) 0.0274(7) 0.0302(7) -0.0122(5) 0.0004(6) 0.0004(6)
O6 0.0195(6) 0.0312(6) 0.0242(6) 0.0012(5) -0.0054(5) -0.0008(5)
O7 0.0398(8) 0.0570(9) 0.0231(7) 0.0052(6) -0.0075(6) -0.0027(7)
O8 0.0499(10) 0.0497(9) 0.0658(11) -0.0136(8) 0.0002(8) 0.0288(8)
O9 0.0398(8) 0.0479(9) 0.0587(10) 0.0213(8) -0.0171(7) -0.0236(7)
N1 0.0183(6) 0.0153(6) 0.0194(6) -0.0017(5) 0.0014(5) 0.0012(5)
N2 0.0171(6) 0.0148(6) 0.0175(6) 0.0018(5) 0.0005(5) 0.0016(5)
N3 0.0200(6) 0.0161(6) 0.0201(6) -0.0003(5) 0.0021(5) -0.0003(5)
N4 0.0175(6) 0.0156(6) 0.0171(6) -0.0011(5) -0.0011(5) 0.0020(5)
C1 0.0204(8) 0.0174(7) 0.0239(8) -0.0039(6) -0.0007(6) 0.0011(6)
C2 0.0187(8) 0.0247(9) 0.0382(10) -0.0048(8) 0.0013(7) -0.0013(7)
C3 0.0233(9) 0.0266(9) 0.0425(11) 0.0007(8) 0.0122(8) -0.0036(7)
C4 0.0282(9) 0.0215(8) 0.0287(9) 0.0038(7) 0.0087(7) 0.0003(7)
C5 0.0218(8) 0.0144(7) 0.0217(8) -0.0003(6) 0.0030(6) 0.0009(6)
C6 0.0227(8) 0.0173(7) 0.0193(7) 0.0053(6) 0.0015(6) 0.0009(6)
C7 0.0172(7) 0.0204(8) 0.0213(7) 0.0023(6) -0.0018(6) 0.0033(6)
C8 0.0196(7) 0.0167(7) 0.0228(8) -0.0030(6) 0.0019(6) 0.0015(6)
C9 0.0200(8) 0.0269(9) 0.0303(9) -0.0023(7) 0.0005(7) 0.0016(7)
C10 0.0211(8) 0.0295(9) 0.0407(10) -0.0027(8) 0.0072(7) -0.0034(7)
C11 0.0294(9) 0.0239(9) 0.0343(10) 0.0047(7) 0.0121(8) -0.0014(7)
C12 0.0270(8) 0.0194(8) 0.0240(8) 0.0022(7) 0.0042(7) -0.0001(7)
C13 0.0227(8) 0.0184(7) 0.0150(7) -0.0002(6) -0.0016(6) 0.0026(6)
C14 0.0192(7) 0.0165(7) 0.0156(7) -0.0013(6) -0.0009(6) 0.0038(6)
C15 0.0228(8) 0.0222(8) 0.0209(8) -0.0013(6) -0.0068(6) 0.0005(6)
C16 0.0265(8) 0.0190(8) 0.0248(8) -0.0024(6) -0.0052(7) -0.0038(7)
C17 0.0246(8) 0.0159(7) 0.0214(8) 0.0009(6) -0.0026(6) -0.0001(6)
C18 0.0179(7) 0.0167(7) 0.0166(7) -0.0003(6) -0.0009(6) 0.0019(6)
C19 0.0181(7) 0.0168(7) 0.0173(7) -0.0018(6) -0.0025(6) 0.0024(6)
C20 0.0207(7) 0.0171(7) 0.0175(7) 0.0011(6) -0.0002(6) 0.0021(6)
C21 0.0183(7) 0.0197(8) 0.0214(8) -0.0008(6) -0.0006(6) 0.0003(6)
C22 0.0211(8) 0.0223(8) 0.0192(7) -0.0009(6) -0.0050(6) 0.0028(6)
C23 0.0286(9) 0.0295(9) 0.0220(8) 0.0097(7) -0.0057(7) -0.0036(7)
C24 0.0226(8) 0.0263(8) 0.0242(8) 0.0060(7) -0.0038(6) -0.0049(7)
C25 0.0232(8) 0.0325(9) 0.0208(8) 0.0004(7) -0.0067(6) 0.0007(7)
C26 0.0341(10) 0.0349(10) 0.0306(9) 0.0072(8) -0.0113(8) 0.0044(8)
C27 0.0320(10) 0.0593(14) 0.0225(9) -0.0026(9) -0.0068(7) 0.0022(9)
C28 0.0261(9) 0.0362(10) 0.0328(10) -0.0023(8) -0.0121(7) -0.0032(8)
C29 0.0233(8) 0.0208(8) 0.0210(8) 0.0012(6) 0.0025(6) -0.0061(6)
C30 0.0295(9) 0.0376(10) 0.0231(9) 0.0034(8) -0.0034(7) -0.0027(8)
C31 0.0335(10) 0.0297(9) 0.0287(9) -0.0039(8) 0.0053(8) 0.0005(8)

loop_
_atom_type_symbol
_atom_type_description
_atom_type_scat_dispersion_real
_atom_type_scat_dispersion_imag
_atom_type_scat_source
C C 0.0033 0.0016 'International Tables Vol C Tables 4.2.6.8 and 6.1.1.4'
H H 0.0000 0.0000 'International Tables Vol C Tables 4.2.6.8 and 6.1.1.4'
N N 0.0061 0.0033 'International Tables Vol C Tables 4.2.6.8 and 6.1.1.4'
O O 0.0106 0.0060 'International Tables Vol C Tables 4.2.6.8 and 6.1.1.4'
Cl Cl 0.1484 0.1585 'International Tables Vol C Tables 4.2.6.8 and 6.1.1.4'
Cu Cu 0.3201 1.2651 'International Tables Vol C Tables 4.2.6.8 and 6.1.1.4'

loop_
_exptl_crystal_face_index_h
_exptl_crystal_face_index_k
_exptl_crystal_face_index_l
_exptl_crystal_face_perp_dist
-1.00 -10.00 2.00 0.0890
0.00 -3.00 -10.00 0.2016
-10.00 2.00 3.00 0.0399
10.00 -2.00 -2.00 0.0410
-3.00 1.00 -9.00 0.2185
2.00 0.00 10.00 0.2022
2.00 10.00 -2.00 0.0978
2.00 9.00 5.00 0.1018
2.00 10.00 1.00 0.0878
-1.00 -5.00 9.00 0.1632

loop_
_geom_angle_atom_site_label_1
_geom_angle_atom_site_label_2
_geom_angle_atom_site_label_3
_geom_angle
O1 Cu1 N1 94.65(5)
O1 Cu1 N3 98.72(5)
N1 Cu1 N3 165.38(6)
O1 Cu1 N2 176.77(5)
N1 Cu1 N2 83.68(5)
N3 Cu1 N2 83.24(5)
O1 Cu1 N4 96.23(5)
N1 Cu1 N4 97.57(5)
N3 Cu1 N4 86.89(5)
N2 Cu1 N4 81.28(5)
O3 Cl1 O4 110.72(10)
O3 Cl1 O5 110.98(9)
O4 Cl1 O5 109.33(8)
O3 Cl1 O2 108.96(8)
O4 Cl1 O2 107.94(9)
O5 Cl1 O2 108.84(8)
O8 Cl2 O9 111.03(11)
O8 Cl2 O7 108.85(10)
O9 Cl2 O7 108.38(10)
O8 Cl2 O6 109.43(9)
O9 Cl2 O6 109.76(8)
O7 Cl2 O6 109.35(8)
C29 O1 Cu1 139.79(12)
C1 N1 C5 119.18(14)
C1 N1 Cu1 127.38(11)
C5 N1 Cu1 113.42(11)
C6 N2 C7 113.20(12)
C6 N2 C13 109.76(12)
C7 N2 C13 111.20(12)
C6 N2 Cu1 106.17(9)
C7 N2 Cu1 106.71(9)
C13 N2 Cu1 109.58(9)
C12 N3 C8 119.11(14)
C12 N3 Cu1 127.37(12)
C8 N3 Cu1 113.28(11)
C18 N4 C14 118.76(13)
C18 N4 Cu1 125.98(10)
C14 N4 Cu1 98.43(9)
N1 C1 C2 121.94(16)
N1 C1 H1A 119.0
C2 C1 H1A 119.0
C3 C2 C1 118.85(16)
C3 C2 H2A 120.6
C1 C2 H2A 120.6
C2 C3 C4 119.62(16)
C2 C3 H3A 120.2
C4 C3 H3A 120.2
C5 C4 C3 118.79(16)
C5 C4 H4A 120.6
C3 C4 H4A 120.6
N1 C5 C4 121.57(15)
N1 C5 C6 115.72(14)
C4 C5 C6 122.59(15)
N2 C6 C5 109.31(12)
N2 C6 H6A 109.8
C5 C6 H6A 109.8
N2 C6 H6B 109.8
C5 C6 H6B 109.8
H6A C6 H6B 108.3
N2 C7 C8 109.33(12)
N2 C7 H7A 109.8
C8 C7 H7A 109.8
N2 C7 H7B 109.8
C8 C7 H7B 109.8
H7A C7 H7B 108.3
N3 C8 C9 121.81(15)
N3 C8 C7 116.06(14)
C9 C8 C7 122.10(15)
C10 C9 C8 118.95(17)
C10 C9 H9A 120.5
C8 C9 H9A 120.5
C11 C10 C9 119.10(17)
C11 C10 H10A 120.5
C9 C10 H10A 120.5
C10 C11 C12 119.29(17)
C10 C11 H11A 120.4
C12 C11 H11A 120.4
N3 C12 C11 121.73(17)
N3 C12 H12A 119.1
C11 C12 H12A 119.1
N2 C13 C14 112.78(12)
N2 C13 H13A 109.0
C14 C13 H13A 109.0
N2 C13 H13B 109.0
C14 C13 H13B 109.0
H13A C13 H13B 107.8
N4 C14 C15 123.32(14)
N4 C14 C13 113.86(13)
C15 C14 C13 122.80(14)
C14 C15 C16 117.72(14)
C14 C15 H15A 121.1
C16 C15 H15A 121.1
C17 C16 C15 119.68(15)
C17 C16 H16A 120.2
C15 C16 H16A 120.2
C16 C17 C18 119.23(15)
C16 C17 H17A 120.4
C18 C17 H17A 120.4
N4 C18 C17 121.16(14)
N4 C18 C19 116.89(13)
C17 C18 C19 121.92(14)
C20 C19 C24 118.05(14)
C20 C19 C18 120.21(14)
C24 C19 C18 121.74(14)
C19 C20 C21 121.01(15)
C19 C20 H20A 119.5
C21 C20 H20A 119.5
C20 C21 C22 121.25(15)
C20 C21 H21A 119.4
C22 C21 H21A 119.4
C21 C22 C23 117.11(15)
C21 C22 C25 123.16(15)
C23 C22 C25 119.72(15)
C24 C23 C22 121.93(16)
C24 C23 H23A 119.0
C22 C23 H23A 119.0
C23 C24 C19 120.60(15)
C23 C24 H24A 119.7
C19 C24 H24A 119.7
C28 C25 C22 112.12(14)
C28 C25 C26 108.52(15)
C22 C25 C26 108.92(14)
C28 C25 C27 108.18(16)
C22 C25 C27 109.82(14)
C26 C25 C27 109.22(16)
C25 C26 H26A 109.5
C25 C26 H26B 109.5
H26A C26 H26B 109.5
C25 C26 H26C 109.5
H26A C26 H26C 109.5
H26B C26 H26C 109.5
C25 C27 H27A 109.5
C25 C27 H27B 109.5
H27A C27 H27B 109.5
C25 C27 H27C 109.5
H27A C27 H27C 109.5
H27B C27 H27C 109.5
C25 C28 H28A 109.5
C25 C28 H28B 109.5
H28A C28 H28B 109.5
C25 C28 H28C 109.5
H28A C28 H28C 109.5
H28B C28 H28C 109.5
O1 C29 C30 120.07(16)
O1 C29 C31 121.37(16)
C30 C29 C31 118.57(15)
C29 C30 H30A 109.5
C29 C30 H30B 109.5
H30A C30 H30B 109.5
C29 C30 H30C 109.5
H30A C30 H30C 109.5
H30B C30 H30C 109.5
C29 C31 H31A 109.5
C29 C31 H31B 109.5
H31A C31 H31B 109.5
C29 C31 H31C 109.5
H31A C31 H31C 109.5
H31B C31 H31C 109.5

loop_
_geom_bond_atom_site_label_1
_geom_bond_atom_site_label_2
_geom_bond_distance
Cu1 O1 1.9752(12)
Cu1 N1 1.9790(14)
Cu1 N3 1.9992(14)
Cu1 N2 2.0374(13)
Cu1 N4 2.4454(13)
Cl1 O3 1.4268(14)
Cl1 O4 1.4338(14)
Cl1 O5 1.4405(13)
Cl1 O2 1.4473(12)
Cl2 O8 1.4257(15)
Cl2 O9 1.4297(14)
Cl2 O7 1.4425(14)
Cl2 O6 1.4435(12)
O1 C29 1.224(2)
N1 C1 1.345(2)
N1 C5 1.353(2)
N2 C6 1.488(2)
N2 C7 1.4888(19)
N2 C13 1.494(2)
N3 C12 1.345(2)
N3 C8 1.348(2)
N4 C18 1.347(2)
N4 C14 1.3489(19)
C1 C2 1.383(2)
C1 H1A 0.9500
C2 C3 1.380(3)
C2 H2A 0.9500
C3 C4 1.387(3)
C3 H3A 0.9500
C4 C5 1.384(2)
C4 H4A 0.9500
C5 C6 1.506(2)
C6 H6A 0.9900
C6 H6B 0.9900
C7 C8 1.504(2)
C7 H7A 0.9900
C7 H7B 0.9900
C8 C9 1.386(2)
C9 C10 1.386(3)
C9 H9A 0.9500
C10 C11 1.381(3)
C10 H10A 0.9500
C11 C12 1.385(2)
C11 H11A 0.9500
C12 H12A 0.9500
C13 C14 1.513(2)
C13 H13A 0.9900
C13 H13B 0.9900
C14 C15 1.385(2)
C15 C16 1.392(2)
C15 H15A 0.9500
C16 C17 1.384(2)
C16 H16A 0.9500
C17 C18 1.402(2)
C17 H17A 0.9500
C18 C19 1.483(2)
C19 C20 1.391(2)
C19 C24 1.395(2)
C20 C21 1.392(2)
C20 H20A 0.9500
C21 C22 1.396(2)
C21 H21A 0.9500
C22 C23 1.396(2)
C22 C25 1.533(2)
C23 C24 1.384(2)
C23 H23A 0.9500
C24 H24A 0.9500
C25 C28 1.529(3)
C25 C26 1.536(3)
C25 C27 1.544(3)
C26 H26A 0.9800
C26 H26B 0.9800
C26 H26C 0.9800
C27 H27A 0.9800
C27 H27B 0.9800
C27 H27C 0.9800
C28 H28A 0.9800
C28 H28B 0.9800
C28 H28C 0.9800
C29 C30 1.485(2)
C29 C31 1.497(2)
C30 H30A 0.9800
C30 H30B 0.9800
C30 H30C 0.9800
C31 H31A 0.9800
C31 H31B 0.9800
C31 H31C 0.9800

loop_
_geom_torsion_atom_site_label_1
_geom_torsion_atom_site_label_2
_geom_torsion_atom_site_label_3
_geom_torsion_atom_site_label_4
_geom_torsion
N1 Cu1 O1 C29 105.49(18)
N3 Cu1 O1 C29 -68.57(18)
N2 Cu1 O1 C29 164.2(8)
N4 Cu1 O1 C29 -156.36(17)
O1 Cu1 N1 C1 9.94(13)
N3 Cu1 N1 C1 166.01(18)
N2 Cu1 N1 C1 -167.28(14)
N4 Cu1 N1 C1 -86.99(13)
O1 Cu1 N1 C5 -171.66(11)
N3 Cu1 N1 C5 -15.6(3)
N2 Cu1 N1 C5 11.11(11)
N4 Cu1 N1 C5 91.40(11)
O1 Cu1 N2 C6 -85.4(9)
N1 Cu1 N2 C6 -26.37(10)
N3 Cu1 N2 C6 147.07(10)
N4 Cu1 N2 C6 -125.05(10)
O1 Cu1 N2 C7 153.6(9)
N1 Cu1 N2 C7 -147.38(10)
N3 Cu1 N2 C7 26.06(10)
N4 Cu1 N2 C7 113.93(10)
O1 Cu1 N2 C13 33.1(9)
N1 Cu1 N2 C13 92.11(10)
N3 Cu1 N2 C13 -94.45(10)
N4 Cu1 N2 C13 -6.58(9)
O1 Cu1 N3 C12 -14.24(14)
N1 Cu1 N3 C12 -170.10(18)
N2 Cu1 N3 C12 163.17(14)
N4 Cu1 N3 C12 81.59(14)
O1 Cu1 N3 C8 171.58(11)
N1 Cu1 N3 C8 15.7(3)
N2 Cu1 N3 C8 -11.01(11)
N4 Cu1 N3 C8 -92.59(11)
O1 Cu1 N4 C18 25.75(13)
N1 Cu1 N4 C18 121.30(13)
N3 Cu1 N4 C18 -72.69(13)
N2 Cu1 N4 C18 -156.32(13)
O1 Cu1 N4 C14 160.87(10)
N1 Cu1 N4 C14 -103.58(10)
N3 Cu1 N4 C14 62.43(10)
N2 Cu1 N4 C14 -21.20(10)
C5 N1 C1 C2 -0.4(2)
Cu1 N1 C1 C2 177.88(12)
N1 C1 C2 C3 -1.3(3)
C1 C2 C3 C4 1.2(3)
C2 C3 C4 C5 0.5(3)
C1 N1 C5 C4 2.3(2)
Cu1 N1 C5 C4 -176.25(12)
C1 N1 C5 C6 -173.82(13)
Cu1 N1 C5 C6 7.64(17)
C3 C4 C5 N1 -2.3(2)
C3 C4 C5 C6 173.51(16)
C7 N2 C6 C5 152.83(13)
C13 N2 C6 C5 -82.27(15)
Cu1 N2 C6 C5 36.09(14)
N1 C5 C6 N2 -30.17(19)
C4 C5 C6 N2 153.76(15)
C6 N2 C7 C8 -152.16(13)
C13 N2 C7 C8 83.73(15)
Cu1 N2 C7 C8 -35.73(14)
C12 N3 C8 C9 -0.4(2)
Cu1 N3 C8 C9 174.32(13)
C12 N3 C8 C7 177.81(14)
Cu1 N3 C8 C7 -7.48(17)
N2 C7 C8 N3 29.68(19)
N2 C7 C8 C9 -152.12(15)
N3 C8 C9 C10 0.5(3)
C7 C8 C9 C10 -177.55(16)
C8 C9 C10 C11 0.2(3)
C9 C10 C11 C12 -1.0(3)
C8 N3 C12 C11 -0.5(2)
Cu1 N3 C12 C11 -174.39(13)
C10 C11 C12 N3 1.2(3)
C6 N2 C13 C14 149.09(13)
C7 N2 C13 C14 -84.87(15)
Cu1 N2 C13 C14 32.87(15)
C18 N4 C14 C15 2.9(2)
Cu1 N4 C14 C15 -136.47(14)
C18 N4 C14 C13 -175.49(13)
Cu1 N4 C14 C13 45.15(13)
N2 C13 C14 N4 -58.89(17)
N2 C13 C14 C15 122.72(16)
N4 C14 C15 C16 0.2(2)
C13 C14 C15 C16 178.49(15)
C14 C15 C16 C17 -2.7(3)
C15 C16 C17 C18 2.0(3)
C14 N4 C18 C17 -3.6(2)
Cu1 N4 C18 C17 123.66(14)
C14 N4 C18 C19 174.73(13)
Cu1 N4 C18 C19 -58.03(17)
C16 C17 C18 N4 1.2(2)
C16 C17 C18 C19 -177.05(15)
N4 C18 C19 C20 -24.0(2)
C17 C18 C19 C20 154.34(15)
N4 C18 C19 C24 156.22(15)
C17 C18 C19 C24 -25.5(2)
C24 C19 C20 C21 -2.1(2)
C18 C19 C20 C21 178.04(14)
C19 C20 C21 C22 0.5(2)
C20 C21 C22 C23 1.3(2)
C20 C21 C22 C25 -179.30(15)
C21 C22 C23 C24 -1.4(3)
C25 C22 C23 C24 179.14(17)
C22 C23 C24 C19 -0.2(3)
C20 C19 C24 C23 2.0(2)
C18 C19 C24 C23 -178.18(16)
C21 C22 C25 C28 6.3(2)
C23 C22 C25 C28 -174.29(16)
C21 C22 C25 C26 -113.81(18)
C23 C22 C25 C26 65.6(2)
C21 C22 C25 C27 126.62(18)
C23 C22 C25 C27 -54.0(2)
Cu1 O1 C29 C30 -172.33(12)
Cu1 O1 C29 C31 7.5(3)

loop_
_diffrn_scan_number
_diffrn_scan_type
_diffrn_scan_start
_diffrn_scan_end
_diffrn_scan_width
_diffrn_scan_exptime
_diffrn_scan_omega
_diffrn_scan_theta
_diffrn_scan_kappa
_diffrn_scan_phi
_diffrn_scan_omega1
_diffrn_scan_theta1
_diffrn_scan_frames
1 omega -19.00 29.00 1.00 40.00 - 23.80 96.00 265.00 0.00 0.00 48
2 phi -120.00 -60.00 1.00 40.00 -40.00 -23.80 0.00 - 0.00 0.00 60
3 phi 60.00 120.00 1.00 40.00 -40.00 -23.80 0.00 - 0.00 0.00 60
4 omega -49.00 3.00 1.00 40.00 - 23.80 -76.00 256.00 0.00 0.00 52
5 phi -180.00 -120.00 1.00 40.00 -40.00 -23.80 0.00 - 0.00 0.00 60
6 phi 120.00 180.00 1.00 40.00 -40.00 -23.80 0.00 - 0.00 0.00 60
7 omega -23.00 22.00 1.00 40.00 - 23.80 103.00 15.00 0.00 0.00 45
8 omega -48.00 3.00 1.00 40.00 - 23.80 -73.00 319.00 0.00 0.00 51
9 omega 9.00 56.00 1.00 40.00 - 23.80 -75.00 177.00 0.00 0.00 47
10 omega 2.00 50.00 1.00 40.00 - 23.80 -64.00 300.00 0.00 0.00 48
11 omega 11.00 50.00 1.00 40.00 - 23.80 -63.00 48.00 0.00 0.00 39
12 omega 57.00 93.00 1.00 40.00 - 23.80 50.00 349.00 0.00 0.00 36
13 phi -60.00 -3.00 1.00 40.00 -40.00 -23.80 0.00 - 0.00 0.00 57
14 omega 61.00 89.00 1.00 40.00 - 23.80 -133.00 181.00 0.00 0.00 28
15 omega -46.00 -18.00 1.00 40.00 - 23.80 -61.00 281.00 0.00 0.00 28
16 omega -47.00 -19.00 1.00 40.00 - 23.80 -57.00 1.00 0.00 0.00 28
17 omega 8.00 36.00 1.00 40.00 - 23.80 50.00 349.00 0.00 0.00 28
18 omega 26.00 54.00 1.00 40.00 - 23.80 -76.00 256.00 0.00 0.00 28
